data_4505376
loop_
_publ_author_name
'Kumar, V. S. Senthil'
'Sheela, K. C.'
'Nair, Vijay'
'Rath, Nigam P.'

_publ_section_title
;
 Concomitant Polymorphism in a Spirobicyclic Dione
;
_journal_issue 6
_journal_name_full 'Crystal Growth &amp; Design'
_journal_page_first 1245
_journal_paper_doi 10.1021/cg0497748
_journal_volume 4
_journal_year 2004
_chemical_formula_sum 'C25 H30 O4'
_chemical_formula_weight 394.49
_chemical_name_systematic
; 
 ? 
;
_space_group_IT_number 14
_symmetry_cell_setting monoclinic
_symmetry_space_group_name_Hall '-P 2yn'
_symmetry_space_group_name_H-M 'P 1 21/n 1'
_atom_sites_solution_hydrogens geom
_atom_sites_solution_primary direct
_atom_sites_solution_secondary difmap
_audit_creation_method SHELXL-97
_cell_angle_alpha 90.00
_cell_angle_beta 92.317(1)
_cell_angle_gamma 90.00
_cell_formula_units_Z 4
_cell_length_a 14.7437(2)
_cell_length_b 9.6022(1)
_cell_length_c 15.4922(2)
_cell_measurement_reflns_used 8039
_cell_measurement_temperature 213(2)
_cell_measurement_theta_max 24.0
_cell_measurement_theta_min 2.5
_cell_volume 2191.47(5)
_computing_cell_refinement 'Bruker SMART'
_computing_data_collection 'Bruker SMART'
_computing_data_reduction 'Bruker SAINT'
_computing_molecular_graphics 'Bruker SHELXTL'
_computing_publication_material 'Bruker SHELXTL'
_computing_structure_refinement 'SHELXTL (Sheldrick, 1999)'
_computing_structure_solution 'SHELXTL (Sheldrick, 1999)'
_diffrn_ambient_temperature 213(2)
_diffrn_measured_fraction_theta_full 1.000
_diffrn_measured_fraction_theta_max 1.000
_diffrn_measurement_device_type 'CCD area detector'
_diffrn_measurement_method 'phi and omega scans'
_diffrn_radiation_monochromator graphite
_diffrn_radiation_source 'long-fine-focus sealed tube'
_diffrn_radiation_type MoK\a
_diffrn_radiation_wavelength 0.71073
_diffrn_reflns_av_R_equivalents 0.08
_diffrn_reflns_av_sigmaI/netI 0.0460
_diffrn_reflns_limit_h_max 18
_diffrn_reflns_limit_h_min -18
_diffrn_reflns_limit_k_max 12
_diffrn_reflns_limit_k_min -12
_diffrn_reflns_limit_l_max 19
_diffrn_reflns_limit_l_min -19
_diffrn_reflns_number 41309
_diffrn_reflns_theta_full 26.39
_diffrn_reflns_theta_max 26.39
_diffrn_reflns_theta_min 1.87
_exptl_absorpt_coefficient_mu 0.080
_exptl_absorpt_correction_T_max 0.9952
_exptl_absorpt_correction_T_min 0.9765
_exptl_absorpt_correction_type none
_exptl_crystal_colour colorless
_exptl_crystal_density_diffrn 1.196
_exptl_crystal_density_meas ?
_exptl_crystal_density_method 'not measured'
_exptl_crystal_description irregular
_exptl_crystal_F_000 848
_exptl_crystal_size_max 0.30
_exptl_crystal_size_mid 0.24
_exptl_crystal_size_min 0.06
_refine_diff_density_max 0.200
_refine_diff_density_min -0.178
_refine_diff_density_rms 0.038
_refine_ls_extinction_method none
_refine_ls_goodness_of_fit_ref 1.020
_refine_ls_hydrogen_treatment mixed
_refine_ls_matrix_type full
_refine_ls_number_parameters 268
_refine_ls_number_reflns 4482
_refine_ls_number_restraints 0
_refine_ls_restrained_S_all 1.020
_refine_ls_R_factor_all 0.0917
_refine_ls_R_factor_gt 0.0498
_refine_ls_shift/su_max 0.000
_refine_ls_shift/su_mean 0.000
_refine_ls_structure_factor_coef Fsqd
_refine_ls_weighting_details 'calc w=1/[\s^2^(Fo^2^)+(0.0458P)^2^+0.6610P] where P=(Fo^2^+2Fc^2^)/3'
_refine_ls_weighting_scheme calc
_refine_ls_wR_factor_gt 0.1003
_refine_ls_wR_factor_ref 0.1155
_reflns_number_gt 2916
_reflns_number_total 4482
_reflns_threshold_expression >2sigma(I)
_cod_data_source_file cg0497748si20040708_012826.cif
_cod_data_source_block formB
_cod_depositor_comments
;
The following automatic conversions were performed:

'_symmetry_cell_setting' value 'Monoclinic' changed to 'monoclinic'
according to /home/saulius/struct/CIF-dictionaries/cif_core.dic
dictionary named 'cif_core.dic' version 2.4.1 from 2010-06-29.

Automatic conversion script
Id: cif_fix_values 1715 2011-07-08 13:25:40Z adriana 

The following automatic conversions were performed:

'_exptl_crystal_density_meas' value 'no' was changed to '?' - the
value is perceived as not measured.

Automatic conversion script
Id: cif_fix_values 3008 2015-01-20 13:52:24Z robertas 
;
_cod_original_sg_symbol_H-M P2~1~/n
_cod_database_code 4505376

loop_
_symmetry_equiv_pos_as_xyz
'x, y, z'
'-x+1/2, y+1/2, -z+1/2'
'-x, -y, -z'
'x-1/2, -y-1/2, z-1/2'

loop_
_atom_site_label
_atom_site_type_symbol
_atom_site_fract_x
_atom_site_fract_y
_atom_site_fract_z
_atom_site_U_iso_or_equiv
_atom_site_adp_type
_atom_site_occupancy
_atom_site_symmetry_multiplicity
_atom_site_calc_flag
_atom_site_refinement_flags
O1 O 0.37606(8) 0.16915(13) 0.22472(7) 0.0327(3) Uani 1 1 d .
O2 O 0.33437(8) 0.32569(12) 0.12110(8) 0.0322(3) Uani 1 1 d .
O3 O 0.48744(10) 0.24265(17) -0.02140(9) 0.0574(4) Uani 1 1 d .
O4 O 0.66845(9) 0.11423(15) 0.13220(9) 0.0461(4) Uani 1 1 d .
C1 C 0.30640(12) 0.19821(18) 0.15949(11) 0.0303(4) Uani 1 1 d .
C2 C 0.30510(13) 0.0832(2) 0.09155(13) 0.0399(5) Uani 1 1 d .
H2A H 0.2566 0.1022 0.0480 0.048 Uiso 1 1 calc R
H2B H 0.2917 -0.0059 0.1191 0.048 Uiso 1 1 calc R
C3 C 0.39600(13) 0.0721(2) 0.04702(13) 0.0444(5) Uani 1 1 d .
H3A H 0.4358 0.0079 0.0799 0.053 Uiso 1 1 calc R
H3B H 0.3852 0.0327 -0.0108 0.053 Uiso 1 1 calc R
C4 C 0.44332(12) 0.2093(2) 0.03921(12) 0.0375(5) Uani 1 1 d .
C5 C 0.43031(11) 0.30738(19) 0.11462(11) 0.0315(4) Uani 1 1 d .
H5 H 0.4622 0.3971 0.1073 0.038 Uiso 1 1 calc R
C6 C 0.45555(12) 0.23859(18) 0.20103(11) 0.0292(4) Uani 1 1 d .
C7 C 0.54455(12) 0.16351(19) 0.22461(11) 0.0306(4) Uani 1 1 d .
H7 H 0.5427 0.0733 0.2554 0.037 Uiso 1 1 calc R
C8 C 0.62483(12) 0.1975(2) 0.17301(11) 0.0337(4) Uani 1 1 d .
C9 C 0.64062(12) 0.35128(19) 0.18110(12) 0.0346(4) Uani 1 1 d .
C10 C 0.58112(12) 0.40151(19) 0.23586(12) 0.0350(4) Uani 1 1 d .
H10 H 0.5786 0.4963 0.2506 0.042 Uiso 1 1 calc R
C11 C 0.51897(12) 0.29605(18) 0.27182(11) 0.0310(4) Uani 1 1 d .
C12 C 0.21658(12) 0.22075(18) 0.19950(11) 0.0312(4) Uani 1 1 d .
C13 C 0.19821(13) 0.1690(2) 0.28032(12) 0.0405(5) Uani 1 1 d .
H13 H 0.2431 0.1190 0.3121 0.049 Uiso 1 1 calc R
C14 C 0.11396(14) 0.1904(2) 0.31452(13) 0.0478(5) Uani 1 1 d .
H14 H 0.1023 0.1557 0.3697 0.057 Uiso 1 1 calc R
C15 C 0.04733(14) 0.2619(2) 0.26850(14) 0.0460(5) Uani 1 1 d .
H15 H -0.0095 0.2772 0.2922 0.055 Uiso 1 1 calc R
C16 C 0.06457(14) 0.3109(2) 0.18736(14) 0.0465(5) Uani 1 1 d .
H16 H 0.0187 0.3579 0.1550 0.056 Uiso 1 1 calc R
C17 C 0.14871(13) 0.2918(2) 0.15288(13) 0.0391(5) Uani 1 1 d .
H17 H 0.1600 0.3270 0.0977 0.047 Uiso 1 1 calc R
C18 C 0.71212(13) 0.4281(2) 0.13229(13) 0.0446(5) Uani 1 1 d .
C19 C 0.69634(17) 0.4036(3) 0.03511(14) 0.0644(7) Uani 1 1 d .
H19A H 0.7022 0.3051 0.0227 0.097 Uiso 1 1 calc R
H19B H 0.7409 0.4554 0.0038 0.097 Uiso 1 1 calc R
H19C H 0.6359 0.4348 0.0173 0.097 Uiso 1 1 calc R
C20 C 0.80619(14) 0.3742(3) 0.16135(17) 0.0630(7) Uani 1 1 d .
H20A H 0.8159 0.3894 0.2229 0.095 Uiso 1 1 calc R
H20B H 0.8522 0.4235 0.1305 0.095 Uiso 1 1 calc R
H20C H 0.8101 0.2753 0.1490 0.095 Uiso 1 1 calc R
C21 C 0.70711(17) 0.5847(2) 0.15052(17) 0.0658(7) Uani 1 1 d .
H21A H 0.6476 0.6195 0.1322 0.099 Uiso 1 1 calc R
H21B H 0.7533 0.6327 0.1190 0.099 Uiso 1 1 calc R
H21C H 0.7172 0.6011 0.2119 0.099 Uiso 1 1 calc R
C22 C 0.49356(13) 0.3065(2) 0.36699(12) 0.0377(5) Uani 1 1 d .
C23 C 0.57570(15) 0.3611(3) 0.42034(14) 0.0585(6) Uani 1 1 d .
H23A H 0.5902 0.4546 0.4015 0.088 Uiso 1 1 calc R
H23B H 0.6273 0.3005 0.4124 0.088 Uiso 1 1 calc R
H23C H 0.5616 0.3630 0.4810 0.088 Uiso 1 1 calc R
C24 C 0.46718(16) 0.1658(2) 0.40517(13) 0.0509(6) Uani 1 1 d .
H24A H 0.4490 0.1789 0.4641 0.076 Uiso 1 1 calc R
H24B H 0.5188 0.1031 0.4047 0.076 Uiso 1 1 calc R
H24C H 0.4171 0.1263 0.3709 0.076 Uiso 1 1 calc R
C25 C 0.41413(15) 0.4077(2) 0.37286(13) 0.0508(6) Uani 1 1 d .
H25A H 0.3987 0.4182 0.4328 0.076 Uiso 1 1 calc R
H25B H 0.3621 0.3717 0.3396 0.076 Uiso 1 1 calc R
H25C H 0.4312 0.4975 0.3499 0.076 Uiso 1 1 calc R

loop_
_atom_site_aniso_label
_atom_site_aniso_U_11
_atom_site_aniso_U_22
_atom_site_aniso_U_33
_atom_site_aniso_U_23
_atom_site_aniso_U_13
_atom_site_aniso_U_12
O1 0.0289(7) 0.0357(7) 0.0334(7) 0.0044(5) -0.0001(5) -0.0017(6)
O2 0.0288(7) 0.0334(7) 0.0344(7) 0.0036(6) 0.0018(5) -0.0003(6)
O3 0.0527(10) 0.0817(12) 0.0387(8) -0.0044(8) 0.0156(7) -0.0119(8)
O4 0.0412(8) 0.0474(9) 0.0503(8) -0.0141(7) 0.0087(7) 0.0043(7)
C1 0.0299(10) 0.0308(10) 0.0302(9) 0.0014(8) 0.0006(8) -0.0017(8)
C2 0.0357(11) 0.0407(12) 0.0435(11) -0.0094(9) 0.0038(9) -0.0046(9)
C3 0.0407(12) 0.0505(13) 0.0425(11) -0.0182(10) 0.0067(9) -0.0035(10)
C4 0.0252(10) 0.0550(13) 0.0322(10) -0.0015(9) 0.0008(8) 0.0009(9)
C5 0.0255(10) 0.0361(11) 0.0330(10) -0.0001(8) 0.0013(8) -0.0033(8)
C6 0.0278(10) 0.0300(10) 0.0299(9) -0.0015(8) 0.0013(8) 0.0005(8)
C7 0.0321(10) 0.0274(9) 0.0321(9) -0.0027(8) -0.0019(8) 0.0021(8)
C8 0.0282(10) 0.0403(11) 0.0320(10) -0.0045(9) -0.0064(8) 0.0025(9)
C9 0.0290(10) 0.0356(11) 0.0385(10) -0.0018(9) -0.0080(8) -0.0033(8)
C10 0.0358(11) 0.0293(10) 0.0393(11) -0.0047(8) -0.0077(9) -0.0012(8)
C11 0.0331(10) 0.0265(10) 0.0330(9) -0.0048(8) -0.0025(8) 0.0040(8)
C12 0.0332(10) 0.0265(9) 0.0341(10) -0.0053(8) 0.0022(8) -0.0020(8)
C13 0.0368(12) 0.0488(12) 0.0361(11) 0.0029(9) 0.0035(9) 0.0011(9)
C14 0.0461(13) 0.0576(14) 0.0404(11) 0.0007(10) 0.0120(10) -0.0048(11)
C15 0.0370(12) 0.0410(12) 0.0613(14) -0.0058(10) 0.0184(11) 0.0001(10)
C16 0.0354(12) 0.0381(12) 0.0664(14) 0.0050(10) 0.0054(10) 0.0059(9)
C17 0.0356(11) 0.0371(11) 0.0449(11) 0.0069(9) 0.0058(9) 0.0005(9)
C18 0.0361(12) 0.0466(13) 0.0508(13) 0.0031(10) -0.0028(10) -0.0090(10)
C19 0.0651(16) 0.0793(18) 0.0491(14) 0.0102(13) 0.0065(12) -0.0154(14)
C20 0.0335(13) 0.0737(17) 0.0817(18) 0.0081(14) 0.0000(12) -0.0091(12)
C21 0.0597(16) 0.0499(15) 0.0877(19) 0.0077(13) 0.0010(14) -0.0164(12)
C22 0.0459(12) 0.0363(11) 0.0306(10) -0.0063(8) -0.0015(8) 0.0095(9)
C23 0.0653(16) 0.0687(16) 0.0402(12) -0.0161(11) -0.0137(11) 0.0056(13)
C24 0.0705(15) 0.0501(13) 0.0324(11) 0.0031(10) 0.0042(10) 0.0090(12)
C25 0.0618(15) 0.0497(13) 0.0412(12) -0.0064(10) 0.0061(10) 0.0158(11)

loop_
_atom_type_symbol
_atom_type_description
_atom_type_scat_dispersion_real
_atom_type_scat_dispersion_imag
_atom_type_scat_source
C C 0.0033 0.0016 'International Tables Vol C Tables 4.2.6.8 and 6.1.1.4'
H H 0.0000 0.0000 'International Tables Vol C Tables 4.2.6.8 and 6.1.1.4'
O O 0.0106 0.0060 'International Tables Vol C Tables 4.2.6.8 and 6.1.1.4'

loop_
_geom_angle_atom_site_label_1
_geom_angle_atom_site_label_2
_geom_angle_atom_site_label_3
_geom_angle
C6 O1 C1 107.63(12)
C1 O2 C5 103.09(13)
O2 C1 O1 104.40(13)
O2 C1 C12 108.83(14)
O1 C1 C12 110.78(14)
O2 C1 C2 109.18(14)
O1 C1 C2 109.45(14)
C12 C1 C2 113.76(15)
C1 C2 C3 111.94(15)
C4 C3 C2 113.13(16)
O3 C4 C3 124.28(18)
O3 C4 C5 121.54(19)
C3 C4 C5 114.17(15)
O2 C5 C4 106.60(14)
O2 C5 C6 101.43(13)
C4 C5 C6 111.89(15)
O1 C6 C11 118.60(14)
O1 C6 C5 104.92(14)
C11 C6 C5 126.78(15)
O1 C6 C7 115.43(14)
C11 C6 C7 60.03(11)
C5 C6 C7 126.20(14)
C8 C7 C11 106.99(15)
C8 C7 C6 117.47(15)
C11 C7 C6 59.58(11)
O4 C8 C7 125.58(17)
O4 C8 C9 127.29(18)
C7 C8 C9 107.12(15)
C10 C9 C8 107.76(16)
C10 C9 C18 129.05(18)
C8 C9 C18 123.18(17)
C9 C10 C11 114.98(17)
C10 C11 C6 110.35(15)
C10 C11 C7 102.74(14)
C6 C11 C7 60.39(11)
C10 C11 C22 119.44(15)
C6 C11 C22 123.35(15)
C7 C11 C22 126.09(15)
C13 C12 C17 118.92(17)
C13 C12 C1 122.01(17)
C17 C12 C1 119.04(16)
C12 C13 C14 120.25(19)
C15 C14 C13 120.61(19)
C14 C15 C16 119.37(19)
C15 C16 C17 120.6(2)
C16 C17 C12 120.20(18)
C9 C18 C20 109.20(17)
C9 C18 C21 110.28(18)
C20 C18 C21 109.14(18)
C9 C18 C19 109.55(17)
C20 C18 C19 109.66(19)
C21 C18 C19 108.99(19)
C25 C22 C23 109.96(17)
C25 C22 C24 109.34(17)
C23 C22 C24 107.56(17)
C25 C22 C11 108.38(15)
C23 C22 C11 108.76(16)
C24 C22 C11 112.83(15)

loop_
_geom_bond_atom_site_label_1
_geom_bond_atom_site_label_2
_geom_bond_distance
O1 C6 1.410(2)
O1 C1 1.439(2)
O2 C1 1.429(2)
O2 C5 1.433(2)
O3 C4 1.207(2)
O4 C8 1.219(2)
C1 C12 1.500(2)
C1 C2 1.525(2)
C2 C3 1.536(3)
C3 C4 1.498(3)
C4 C5 1.518(3)
C5 C6 1.525(2)
C6 C11 1.516(2)
C6 C7 1.528(2)
C7 C8 1.491(2)
C7 C11 1.523(2)
C8 C9 1.500(3)
C9 C10 1.335(3)
C9 C18 1.514(3)
C10 C11 1.489(3)
C11 C22 1.539(2)
C12 C13 1.384(3)
C12 C17 1.389(3)
C13 C14 1.385(3)
C14 C15 1.374(3)
C15 C16 1.375(3)
C16 C17 1.383(3)
C18 C20 1.531(3)
C18 C21 1.532(3)
C18 C19 1.532(3)
C22 C25 1.528(3)
C22 C23 1.531(3)
C22 C24 1.531(3)
